data_4030757
loop_
_publ_author_name
'Jouini, N.'
'Poul, L.'
'Fievet, F.'
'Robert, F.'

_publ_section_title
;
 Synthesis and crystal structure of the first alkoxyacetate od zinc:
 Zn3(CH3COO)4(DEG) with DEG: O-CH2-CH2-O-CH2-CH2-O
;
_journal_name_full 'European Journal of Solid State and Inorganic Chemistry'
_journal_page_first 1129
_journal_page_last 1136
_journal_volume 32
_journal_year 1995
_chemical_formula_sum 'C12 H20 O11 Zn3'
_chemical_formula_weight 536.42
_space_group_IT_number 14
_symmetry_cell_setting monoclinic
_symmetry_Int_Tables_number 14
_symmetry_space_group_name_Hall '-P 2yn'
_symmetry_space_group_name_H-M 'P 1 21/n 1'
_cell_angle_alpha 90
_cell_angle_beta 101.13(3)
_cell_angle_gamma 90
_cell_formula_units_Z 4
_cell_length_a 8.700(3)
_cell_length_b 13.014(1)
_cell_length_c 17.233(7)
_cell_volume 1914.5(10)
_diffrn_ambient_temperature 293
_diffrn_radiation_probe x-ray
_diffrn_radiation_type MoK\a
_diffrn_radiation_wavelength 0.71069
_exptl_absorpt_coefficient_mu 3.874
_exptl_crystal_density_diffrn 1.861
_refine_ls_number_parameters 236
_refine_ls_number_reflns 2162
_refine_ls_R_factor_gt 0.047
_refine_ls_wR_factor_gt 0.055
_cod_data_source_file EJSSIC-1995-32-1129-1136.cif
_cod_data_source_block Zn3C12H20O11
_cod_original_sg_symbol_H-M 'P 21/n'
_cod_database_code 4030757

loop_
_symmetry_equiv_pos_site_id
_symmetry_equiv_pos_as_xyz
1 x,y,z
2 1/2-x,1/2+y,1/2-z
3 -x,-y,-z
4 1/2+x,1/2-y,1/2+z

loop_
_atom_site_label
_atom_site_type_symbol
_atom_site_thermal_displace_type
_atom_site_fract_x
_atom_site_fract_y
_atom_site_fract_z
_atom_site_occupancy
_atom_site_U_iso_or_equiv
Zn1 Zn Uiso 0.43520(10) 0.48297(8) 0.24195(6) 1.000 0.0317
Zn2 Zn Uiso 0.42310(10) 0.23616(9) 0.21159(7) 1.000 0.0353
Zn3 Zn Uiso 0.75010(10) 0.50100(10) 0.16920(7) 1.000 0.0392
O1 O Uiso 0.2501(7) 0.5017(5) 0.1300(4) 1.000 0.0392
O2 O Uiso 0.3114(7) 0.3511(5) 0.2401(4) 1.000 0.0340
O3 O Uiso 0.5515(8) 0.5616(5) 0.1747(4) 1.000 0.0389
O13 O Uiso 0.6175(8) 0.4379(6) 0.3261(4) 1.000 0.0410
O23 O Uiso 0.5777(8) 0.3161(6) 0.1660(5) 1.000 0.0462
O31 O Uiso 0.8354(7) 0.4583(5) 0.2783(4) 1.000 0.0431
O32 O Uiso 0.7728(9) 0.3683(5) 0.1117(4) 1.000 0.0467
O112 O Uiso 0.1828(8) 0.0871(5) 0.2054(4) 1.000 0.0377
O121 O Uiso 0.3288(9) 0.1456(6) 0.1252(4) 1.000 0.0416
O123 O Uiso 0.9490(8) 0.6543(5) 0.2060(4) 1.000 0.0435
O132 O Uiso 0.8469(8) 0.5849(5) 0.0941(4) 1.000 0.0444
C1 C Uiso 0.1550(10) 0.3666(8) 0.1967(6) 1.000 0.0384
C2 C Uiso 0.1620(10) 0.4081(8) 0.1161(6) 1.000 0.0432
C3 C Uiso 0.3320(10) 0.5309(9) 0.0694(6) 1.000 0.0474
C4 C Uiso 0.4560(10) 0.6049(8) 0.1067(6) 1.000 0.0430
C13 C Uiso 0.7610(10) 0.4284(7) 0.3303(5) 1.000 0.0285
C23 C Uiso 0.6860(10) 0.2995(8) 0.1317(6) 1.000 0.0324
C31 C Uiso 0.8570(10) 0.3820(10) 0.4021(8) 1.000 0.0598
C32 C Uiso 0.715(2) 0.1920(10) 0.1060(10) 1.000 0.0668
C112 C Uiso 0.2320(10) 0.0812(7) 0.1431(6) 1.000 0.0373
C121 C Uiso 0.183(2) -0.0040(10) 0.0859(7) 1.000 0.0585
C123 C Uiso 0.9360(10) 0.6497(8) 0.1325(7) 1.000 0.0366
C132 C Uiso 1.0240(10) 0.7214(9) 0.0902(7) 1.000 0.0483

loop_
_atom_type_symbol
_atom_type_description
_atom_type_scat_dispersion_real
_atom_type_scat_dispersion_imag
_atom_type_scat_source
C C 0.0033 0.0016 ' International Tables Vol C Tables 4.2.6.8 and 6.1.1.4'
O O 0.0106 0.0060 ' International Tables Vol C Tables 4.2.6.8 and 6.1.1.4'
Zn Zn 0.2839 1.4301 ' International Tables Vol C Tables 4.2.6.8 and 6.1.1.4'

loop_
_geom_angle_atom_site_label_1
_geom_angle_atom_site_label_2
_geom_angle_atom_site_label_3
_geom_angle
_geom_angle_site_symmetry_1
_geom_angle_site_symmetry_3
_geom_angle_publ_flag
O1 Zn1 O2 77.9(3) . . yes
O1 Zn1 O3 78.8(3) . . yes
O1 Zn1 O13 165.9(3) . . yes
O1 Zn1 O112 88.3(3) . 2_555 yes
O2 Zn1 O3 139.9(3) . . yes
O2 Zn1 O13 96.1(3) . . yes
O2 Zn1 O112 105.1(3) . 2_555 yes
O3 Zn1 O13 98.8(3) . . yes
O3 Zn1 O112 106.3(3) . 2_555 yes
O13 Zn1 O112 105.6(3) . 2_555 yes
O2 Zn2 O23 96.3(3) . . yes
O2 Zn2 O121 120.8(3) . . yes
O2 Zn2 O123 119.5(3) . 2_645 yes
O23 Zn2 O121 103.4(3) . . yes
O23 Zn2 O123 104.0(3) . 2_645 yes
O121 Zn2 O123 108.9(3) . 2_645 yes
O3 Zn3 O31 104.3(3) . . yes
O3 Zn3 O32 123.4(3) . . yes
O3 Zn3 O123 103.5(3) . . yes
O3 Zn3 O132 107.7(3) . . yes
O31 Zn3 O32 100.0(3) . . yes
O31 Zn3 O123 82.8(2) . . yes
O31 Zn3 O132 130.2(3) . . yes
O32 Zn3 O123 130.0(3) . . yes
O32 Zn3 O132 93.2(3) . . yes
O123 Zn3 O132 53.4(2) . . yes
Zn1 O1 C2 108.6(5) . . yes
Zn1 O1 C3 106.1(5) . . yes
C2 O1 C3 115.5(8) . . yes
Zn1 O2 Zn2 112.0(3) . . yes
Zn1 O2 C1 109.7(6) . . yes
Zn2 O2 C1 117.2(6) . . yes
Zn1 O3 Zn3 112.7(3) . . yes
Zn1 O3 C4 114.1(6) . . yes
Zn3 O3 C4 120.9(6) . . yes
Zn1 O13 C13 135.4(6) . . yes
Zn2 O23 C23 138.1(7) . . yes
Zn3 O31 C13 128.0(6) . . yes
Zn3 O32 C23 110.6(6) . . yes
Zn1 O112 C112 130.0(6) 2_545 . yes
Zn2 O121 C112 114.5(6) . . yes
Zn3 O123 C123 78.1(6) . . yes
Zn2 O123 Zn3 147.9(3) 2_655 . yes
Zn2 O123 C123 133.9(7) 2_655 . yes
Zn3 O132 C123 108.8(7) . . yes
O2 C1 C2 109.2(7) . . yes
O1 C2 C1 105.5(8) . . yes
O1 C3 C4 106.1(8) . . yes
O3 C4 C3 111.0(8) . . yes
O13 C13 O31 125.1(8) . . yes
O13 C13 C31 119.2(8) . . yes
O31 C13 C31 115.8(8) . . yes
O23 C23 O32 124.3(10) . . yes
O23 C23 C32 119.7(10) . . yes
O32 C23 C32 115.9(10) . . yes
O112 C112 O121 122.0(9) . . yes
O112 C112 C121 121.3(9) . . yes
O121 C112 C121 116.7(10) . . yes
O123 C123 O132 119.7(9) . . yes
O123 C123 C132 120.8(9) . . yes
O132 C123 C132 119.5(10) . . yes

loop_
_geom_bond_atom_site_label_1
_geom_bond_atom_site_label_2
_geom_bond_distance
_geom_bond_site_symmetry_2
_geom_bond_publ_flag
Zn1 O1 2.275(7) . yes
Zn1 O2 2.023(7) . yes
Zn1 O3 1.966(7) . yes
Zn1 O13 2.019(7) . yes
Zn1 O112 2.018(7) 2_555 yes
Zn2 O2 1.899(7) . yes
Zn2 O23 1.979(8) . yes
Zn2 O121 1.951(7) . yes
Zn2 O123 1.944(7) 2_645 yes
Zn3 O3 1.918(7) . yes
Zn3 O31 1.964(7) . yes
Zn3 O32 2.020(7) . yes
Zn3 O123 2.637(7) . yes
Zn3 O132 1.999(7) . yes
O1 C2 1.435(12) . yes
O1 C3 1.425(12) . yes
O2 C1 1.435(11) . yes
O3 C4 1.416(12) . yes
O13 C13 1.243(11) . yes
O23 C23 1.224(12) . yes
O31 C13 1.264(11) . yes
O32 C23 1.261(12) . yes
O112 C112 1.233(12) . yes
O121 C112 1.268(12) . yes
O123 C123 1.251(14) . yes
O132 C123 1.246(12) . yes
C1 C2 1.502(14) . no
C3 C4 1.496(14) . no
C13 C31 1.481(15) . no
C23 C32 1.503(17) . no
C112 C121 1.490(16) . no
C123 C132 1.485(15) . no

loop_
_geom_torsion_atom_site_label_1
_geom_torsion_atom_site_label_2
_geom_torsion_atom_site_label_3
_geom_torsion_atom_site_label_4
_geom_torsion
_geom_torsion_site_symmetry_1
_geom_torsion_site_symmetry_3
_geom_torsion_site_symmetry_4
_geom_torsion_publ_flag
O2 Zn1 O1 C2 -6.0(5) . . . no
O2 Zn1 O1 C3 -130.8(6) . . . no
O3 Zn1 O1 C2 141.2(6) . . . no
O3 Zn1 O1 C3 16.5(6) . . . no
O112 Zn1 O1 C2 -111.9(6) 2_555 . . no
O112 Zn1 O1 C3 123.4(6) 2_555 . . no
O1 Zn1 O2 Zn2 106.5(4) . . . no
O1 Zn1 O2 C1 -25.4(6) . . . no
O3 Zn1 O2 Zn2 50.9(6) . . . no
O3 Zn1 O2 C1 -81.0(7) . . . no
O13 Zn1 O2 Zn2 -60.5(4) . . . no
O13 Zn1 O2 C1 167.5(6) . . . no
O112 Zn1 O2 Zn2 -168.6(3) 2_555 . . no
O112 Zn1 O2 C1 59.5(6) 2_555 . . no
O1 Zn1 O3 Zn3 -129.4(4) . . . no
O1 Zn1 O3 C4 13.4(6) . . . no
O2 Zn1 O3 Zn3 -74.1(5) . . . no
O2 Zn1 O3 C4 68.7(7) . . . no
O13 Zn1 O3 Zn3 36.5(4) . . . no
O13 Zn1 O3 C4 179.3(6) . . . no
O112 Zn1 O3 Zn3 145.7(3) 2_555 . . no
O112 Zn1 O3 C4 -71.5(6) 2_555 . . no
O2 Zn1 O13 C13 121.6(10) . . . no
O3 Zn1 O13 C13 -21.0(10) . . . no
O112 Zn1 O13 C13 -130.7(9) 2_555 . . no
O1 Zn1 O112 C112 126.5(8) . 2_555 2_555 no
O2 Zn1 O112 C112 49.5(9) . 2_555 2_555 no
O3 Zn1 O112 C112 -155.7(8) . 2_555 2_555 no
O13 Zn1 O112 C112 -51.5(9) . 2_555 2_555 no
O23 Zn2 O2 Zn1 -17.0(4) . . . no
O23 Zn2 O2 C1 111.1(6) . . . no
O121 Zn2 O2 Zn1 -126.8(4) . . . no
O121 Zn2 O2 C1 1.3(7) . . . no
O123 Zn2 O2 Zn1 92.9(4) 2_645 . . no
O123 Zn2 O2 C1 -139.0(6) 2_645 . . no
O2 Zn2 O23 C23 -176.0(11) . . . no
O121 Zn2 O23 C23 -52.2(11) . . . no
O123 Zn2 O23 C23 61.6(11) 2_645 . . no
O2 Zn2 O121 C112 -78.8(7) . . . no
O23 Zn2 O121 C112 175.3(7) . . . no
O123 Zn2 O121 C112 65.2(7) 2_645 . . no
O2 Zn2 O123 Zn3 -175.8(5) . 2_645 2_645 no
O2 Zn2 O123 C123 12.0(10) . 2_645 2_645 no
O23 Zn2 O123 Zn3 -70.1(7) . 2_645 2_645 no
O23 Zn2 O123 C123 117.6(9) . 2_645 2_645 no
O121 Zn2 O123 Zn3 39.7(7) . 2_645 2_645 no
O121 Zn2 O123 C123 -132.6(9) . 2_645 2_645 no
O31 Zn3 O3 Zn1 -42.0(4) . . . no
O31 Zn3 O3 C4 178.0(6) . . . no
O32 Zn3 O3 Zn1 70.4(4) . . . no
O32 Zn3 O3 C4 -69.5(7) . . . no
O123 Zn3 O3 Zn1 -127.9(3) . . . no
O123 Zn3 O3 C4 92.2(7) . . . no
O132 Zn3 O3 Zn1 176.7(3) . . . no
O132 Zn3 O3 C4 36.7(7) . . . no
O3 Zn3 O31 C13 31.7(8) . . . no
O32 Zn3 O31 C13 -96.7(8) . . . no
O123 Zn3 O31 C13 133.8(8) . . . no
O132 Zn3 O31 C13 160.4(7) . . . no
O3 Zn3 O32 C23 -49.5(7) . . . no
O31 Zn3 O32 C23 65.1(7) . . . no
O123 Zn3 O32 C23 154.0(6) . . . no
O132 Zn3 O32 C23 -163.1(7) . . . no
O3 Zn3 O123 C123 -102.8(6) . . . no
O3 Zn3 O123 Zn2 82.9(7) . . 2_655 no
O31 Zn3 O123 C123 154.1(6) . . . no
O31 Zn3 O123 Zn2 -20.2(6) . . 2_655 no
O32 Zn3 O123 C123 57.1(6) . . . no
O32 Zn3 O123 Zn2 -117.2(6) . . 2_655 no
O132 Zn3 O123 C123 -0.7(5) . . . no
O132 Zn3 O123 Zn2 -175.0(8) . . 2_655 no
O3 Zn3 O132 C123 94.6(7) . . . no
O31 Zn3 O132 C123 -32.9(8) . . . no
O32 Zn3 O132 C123 -138.9(6) . . . no
O123 Zn3 O132 C123 0.7(6) . . . no
Zn1 O1 C2 C1 33.8(8) . . . no
C3 O1 C2 C1 152.8(8) . . . no
Zn1 O1 C3 C4 -40.0(8) . . . no
C2 O1 C3 C4 -160.4(8) . . . no
Zn1 O2 C1 C2 54.4(9) . . . no
Zn2 O2 C1 C2 -74.8(9) . . . no
Zn1 O3 C4 C3 -41.4(9) . . . no
Zn3 O3 C4 C3 98.0(8) . . . no
Zn1 O13 C13 O31 8.3(16) . . . no
Zn1 O13 C13 C31 -173.9(8) . . . no
Zn2 O23 C23 O32 -176.5(7) . . . no
Zn2 O23 C23 C32 7.7(17) . . . no
Zn3 O31 C13 O13 -13.6(14) . . . no
Zn3 O31 C13 C31 168.5(7) . . . no
Zn3 O32 C23 O23 15.8(13) . . . no
Zn3 O32 C23 C32 -168.2(9) . . . no
Zn1 O112 C112 O121 -166.7(7) 2_545 . . no
Zn1 O112 C112 C121 11.8(14) 2_545 . . no
Zn2 O121 C112 O112 11.5(12) . . . no
Zn2 O121 C112 C121 -167.1(8) . . . no
Zn3 O123 C123 O132 1.0(8) . . . no
Zn3 O123 C123 C132 -179.8(9) . . . no
Zn2 O123 C123 O132 176.8(6) 2_655 . . no
Zn2 O123 C123 C132 -4.0(14) 2_655 . . no
Zn3 O132 C123 O123 -1.3(11) . . . no
Zn3 O132 C123 C132 179.4(7) . . . no
O2 C1 C2 O1 -58.3(9) . . . no
O1 C3 C4 O3 54.9(10) . . . no
